data_4075009
loop_
_publ_author_name
'Weber, Lothar'
'Bayer, Philipp'
'Braun, Thomas'
'Stammler, Hans-Georg'
'Neumann, Beate'

_publ_section_title
;
 Arsaalkenes R&#x2212;AsC(NMe2)2[R = PhC(O), 4-EtC6H4C(O),
 2,4,6-Me3C6H2C(O),tBuC(O), Me3Si]:&#x00A0; Versatile Reagents in the
 Chemistry of Heterocumulenes
;
_journal_issue 7
_journal_name_full Organometallics
_journal_page_first 1786
_journal_paper_doi 10.1021/om051084t
_journal_volume 25
_journal_year 2006
_chemical_formula_moiety 'C28 H46 As2 Mo2 O4 P2 Si4'
_chemical_formula_sum 'C28 H46 As2 Mo2 O4 P2 Si4'
_chemical_formula_weight 962.67
_chemical_name_systematic ?
_space_group_IT_number 14
_symmetry_cell_setting monoclinic
_symmetry_space_group_name_Hall '-P 2ybc'
_symmetry_space_group_name_H-M 'P 1 21/c 1'
_atom_sites_solution_hydrogens geom
_atom_sites_solution_primary direct
_atom_sites_solution_secondary difmap
_audit_creation_method SHELXL-97
_cell_angle_alpha 90.00
_cell_angle_beta 119.130(3)
_cell_angle_gamma 90.00
_cell_formula_units_Z 2
_cell_length_a 16.5420(11)
_cell_length_b 8.0480(5)
_cell_length_c 16.5900(9)
_cell_measurement_reflns_used 4591
_cell_measurement_temperature 100(2)
_cell_measurement_theta_max 27.485
_cell_measurement_theta_min 2.910
_cell_volume 1929.3(2)
_computing_cell_refinement 'HKL Scalepack (Otwinowski & Minor 1997)'
_computing_data_collection 'KappaCCD '
_computing_data_reduction 'Denzo and Scalepak (Otwinowski & Minor, 1997)'
_computing_molecular_graphics 'SHELXTL-PLUS (1990)'
_computing_publication_material 'SHELXL-97 (Sheldrick, 1997)'
_computing_structure_refinement 'SHELXL-97 (Sheldrick, 1997)'
_computing_structure_solution 'SHELXS-97 (Sheldrick, 1990)'
_diffrn_ambient_temperature 100(2)
_diffrn_measured_fraction_theta_full 0.988
_diffrn_measured_fraction_theta_max 0.988
_diffrn_measurement_device_type KappaCCD
_diffrn_measurement_method CCD
_diffrn_radiation_monochromator graphite
_diffrn_radiation_source 'fine-focus sealed tube'
_diffrn_radiation_type MoK\a
_diffrn_radiation_wavelength 0.71073
_diffrn_reflns_av_R_equivalents 0.111
_diffrn_reflns_av_sigmaI/netI 0.0653
_diffrn_reflns_limit_h_max 21
_diffrn_reflns_limit_h_min 0
_diffrn_reflns_limit_k_max 10
_diffrn_reflns_limit_k_min 0
_diffrn_reflns_limit_l_max 18
_diffrn_reflns_limit_l_min -21
_diffrn_reflns_number 27392
_diffrn_reflns_theta_full 27.47
_diffrn_reflns_theta_max 27.47
_diffrn_reflns_theta_min 3.51
_exptl_absorpt_coefficient_mu 2.590
_exptl_absorpt_correction_T_max 0.9500
_exptl_absorpt_correction_T_min 0.5996
_exptl_absorpt_correction_type multi-scan
_exptl_absorpt_process_details 'Denzo and Scalepak (Otwinowski & Minor, 1997)'
_exptl_crystal_colour yellow
_exptl_crystal_density_diffrn 1.657
_exptl_crystal_density_method 'not measured'
_exptl_crystal_description irregular
_exptl_crystal_F_000 964
_exptl_crystal_size_max 0.22
_exptl_crystal_size_mid 0.14
_exptl_crystal_size_min 0.02
_refine_diff_density_max 0.999
_refine_diff_density_min -0.678
_refine_diff_density_rms 0.142
_refine_ls_extinction_method none
_refine_ls_goodness_of_fit_ref 1.023
_refine_ls_hydrogen_treatment constr
_refine_ls_matrix_type full
_refine_ls_number_parameters 190
_refine_ls_number_reflns 4359
_refine_ls_number_restraints 0
_refine_ls_restrained_S_all 1.023
_refine_ls_R_factor_all 0.0851
_refine_ls_R_factor_gt 0.0478
_refine_ls_shift/su_max 0.000
_refine_ls_shift/su_mean 0.000
_refine_ls_structure_factor_coef Fsqd
_refine_ls_weighting_details 'calc w=1/[\s^2^(Fo^2^)+(0.0428P)^2^+5.8101P] where P=(Fo^2^+2Fc^2^)/3'
_refine_ls_weighting_scheme calc
_refine_ls_wR_factor_gt 0.0943
_refine_ls_wR_factor_ref 0.1100
_reflns_number_gt 3108
_reflns_number_total 4359
_reflns_threshold_expression >2sigma(I)
_cod_data_source_file om051084tsi20051221_084159.cif
_cod_data_source_block compound5
_cod_depositor_comments
;
The following automatic conversions were performed:
'_atom_site_symetry_multiplicity' tag replaced with
'_atom_site_symmetry_multiplicity'.

Automatic conversion script
Id: cif_correct_tags 1440 2010-10-19 06:21:57Z saulius 

The following automatic conversions were performed:

'_symmetry_cell_setting' value 'Monoclinic' changed to 'monoclinic'
according to /home/saulius/struct/CIF-dictionaries/cif_core.dic
dictionary named 'cif_core.dic' version 2.4.1 from 2010-06-29.

Automatic conversion script
Id: cif_fix_values 1715 2011-07-08 13:25:40Z adriana 
;
_cod_original_sg_symbol_H-M 'P 21/c'
_cod_database_code 4075009

loop_
_symmetry_equiv_pos_as_xyz
'x, y, z'
'-x, y+1/2, -z+1/2'
'-x, -y, -z'
'x, -y-1/2, z-1/2'

loop_
_atom_site_label
_atom_site_type_symbol
_atom_site_fract_x
_atom_site_fract_y
_atom_site_fract_z
_atom_site_U_iso_or_equiv
_atom_site_adp_type
_atom_site_occupancy
_atom_site_symmetry_multiplicity
_atom_site_calc_flag
_atom_site_refinement_flags
As1 As 0.41966(4) 0.51547(7) -0.06309(3) 0.02567(15) Uani 1 1 d .
Mo1 Mo 0.35279(3) 0.71498(5) 0.02618(3) 0.02198(13) Uani 1 1 d .
P1 P 0.36566(10) 0.40648(17) 0.02708(9) 0.0234(3) Uani 1 1 d .
Si1 Si 0.19410(11) 0.41953(18) 0.04475(10) 0.0259(3) Uani 1 1 d .
Si2 Si 0.17080(11) 0.44444(18) -0.15892(9) 0.0246(3) Uani 1 1 d .
O1 O 0.3711(3) 0.9082(5) -0.1266(3) 0.0411(11) Uani 1 1 d .
O2 O 0.1497(3) 0.8387(5) -0.0943(3) 0.0357(10) Uani 1 1 d .
C1 C 0.3573(5) 0.9077(9) 0.1339(4) 0.0480(18) Uani 1 1 d .
H1A H 0.3052 0.9828 0.1244 0.058 Uiso 1 1 calc R
C2 C 0.3764(5) 0.7545(9) 0.1781(4) 0.0462(18) Uani 1 1 d .
H2A H 0.3404 0.7006 0.2050 0.055 Uiso 1 1 calc R
C3 C 0.4592(5) 0.6964(7) 0.1854(3) 0.0364(15) Uani 1 1 d .
H3A H 0.4931 0.5939 0.2188 0.044 Uiso 1 1 calc R
C4 C 0.4911(4) 0.8148(7) 0.1449(4) 0.0327(13) Uani 1 1 d .
H4A H 0.5523 0.8115 0.1464 0.039 Uiso 1 1 calc R
C5 C 0.4287(5) 0.9488(7) 0.1134(4) 0.0385(15) Uani 1 1 d .
H5A H 0.4374 1.0575 0.0894 0.046 Uiso 1 1 calc R
C6 C 0.3645(4) 0.8239(7) -0.0722(4) 0.0302(13) Uani 1 1 d .
C7 C 0.2239(4) 0.7874(7) -0.0517(3) 0.0288(12) Uani 1 1 d .
C8 C 0.2485(4) 0.4762(6) -0.0300(3) 0.0229(11) Uani 1 1 d .
C9 C 0.2828(5) 0.3630(8) 0.1657(4) 0.0377(14) Uani 1 1 d .
H9A H 0.2518 0.3350 0.2013 0.057 Uiso 1 1 calc R
H9B H 0.3245 0.4573 0.1946 0.057 Uiso 1 1 calc R
H9C H 0.3186 0.2670 0.1643 0.057 Uiso 1 1 calc R
C10 C 0.1212(4) 0.5919(7) 0.0503(4) 0.0357(14) Uani 1 1 d .
H10A H 0.0945 0.5580 0.0891 0.054 Uiso 1 1 calc R
H10B H 0.0713 0.6170 -0.0121 0.054 Uiso 1 1 calc R
H10C H 0.1595 0.6911 0.0767 0.054 Uiso 1 1 calc R
C11 C 0.1210(4) 0.2268(7) 0.0017(4) 0.0347(13) Uani 1 1 d .
H11A H 0.0942 0.2015 0.0415 0.052 Uiso 1 1 calc R
H11B H 0.1596 0.1334 0.0027 0.052 Uiso 1 1 calc R
H11C H 0.0713 0.2449 -0.0616 0.052 Uiso 1 1 calc R
C12 C 0.1967(4) 0.5720(7) -0.2385(3) 0.0325(13) Uani 1 1 d .
H12A H 0.1522 0.5446 -0.3026 0.049 Uiso 1 1 calc R
H12B H 0.2595 0.5477 -0.2267 0.049 Uiso 1 1 calc R
H12C H 0.1917 0.6903 -0.2276 0.049 Uiso 1 1 calc R
C13 C 0.0475(4) 0.4937(7) -0.1959(4) 0.0328(13) Uani 1 1 d .
H13A H 0.0098 0.4759 -0.2625 0.049 Uiso 1 1 calc R
H13B H 0.0424 0.6099 -0.1813 0.049 Uiso 1 1 calc R
H13C H 0.0254 0.4210 -0.1632 0.049 Uiso 1 1 calc R
C14 C 0.1803(4) 0.2201(7) -0.1827(4) 0.0330(13) Uani 1 1 d .
H14B H 0.1412 0.1981 -0.2488 0.050 Uiso 1 1 calc R
H14C H 0.1598 0.1509 -0.1474 0.050 Uiso 1 1 calc R
H14A H 0.2448 0.1939 -0.1644 0.050 Uiso 1 1 calc R

loop_
_atom_site_aniso_label
_atom_site_aniso_U_11
_atom_site_aniso_U_22
_atom_site_aniso_U_33
_atom_site_aniso_U_23
_atom_site_aniso_U_13
_atom_site_aniso_U_12
As1 0.0238(3) 0.0334(3) 0.0219(3) -0.0014(2) 0.0127(2) 0.0002(2)
Mo1 0.0236(3) 0.0230(2) 0.0189(2) -0.00062(17) 0.01006(18) -0.00079(19)
P1 0.0228(8) 0.0256(7) 0.0220(6) 0.0005(5) 0.0112(6) 0.0014(6)
Si1 0.0268(9) 0.0289(8) 0.0259(7) -0.0001(6) 0.0158(6) -0.0012(6)
Si2 0.0240(8) 0.0271(7) 0.0205(7) -0.0018(6) 0.0090(6) -0.0014(6)
O1 0.055(3) 0.035(2) 0.041(2) 0.0064(19) 0.030(2) -0.006(2)
O2 0.031(3) 0.031(2) 0.037(2) 0.0025(17) 0.011(2) 0.0075(18)
C1 0.040(4) 0.059(4) 0.036(3) -0.021(3) 0.011(3) 0.013(3)
C2 0.050(4) 0.067(5) 0.031(3) -0.024(3) 0.027(3) -0.026(4)
C3 0.052(4) 0.028(3) 0.017(2) -0.001(2) 0.007(3) -0.003(3)
C4 0.029(3) 0.041(3) 0.025(3) -0.013(2) 0.010(2) -0.010(3)
C5 0.051(4) 0.027(3) 0.025(3) -0.007(2) 0.009(3) -0.003(3)
C6 0.033(3) 0.030(3) 0.027(3) 0.001(2) 0.015(3) -0.004(2)
C7 0.033(3) 0.024(3) 0.023(2) -0.002(2) 0.009(2) 0.001(3)
C8 0.024(3) 0.025(3) 0.022(2) 0.000(2) 0.013(2) 0.001(2)
C9 0.040(4) 0.049(4) 0.024(3) 0.003(3) 0.016(3) -0.001(3)
C10 0.034(4) 0.044(3) 0.038(3) -0.009(3) 0.024(3) -0.001(3)
C11 0.037(4) 0.034(3) 0.038(3) 0.003(3) 0.022(3) -0.006(3)
C12 0.032(3) 0.042(3) 0.016(2) 0.002(2) 0.006(2) -0.002(3)
C13 0.022(3) 0.039(3) 0.029(3) -0.007(2) 0.007(2) -0.002(2)
C14 0.039(4) 0.031(3) 0.032(3) -0.010(2) 0.020(3) -0.005(3)

loop_
_atom_type_symbol
_atom_type_description
_atom_type_scat_dispersion_real
_atom_type_scat_dispersion_imag
_atom_type_scat_source
C C 0.0033 0.0016 'International Tables Vol C Tables 4.2.6.8 and 6.1.1.4'
H H 0.0000 0.0000 'International Tables Vol C Tables 4.2.6.8 and 6.1.1.4'
As As 0.0499 2.0058 'International Tables Vol C Tables 4.2.6.8 and 6.1.1.4'
Mo Mo -1.6832 0.6857 'International Tables Vol C Tables 4.2.6.8 and 6.1.1.4'
O O 0.0106 0.0060 'International Tables Vol C Tables 4.2.6.8 and 6.1.1.4'
P P 0.1023 0.0942 'International Tables Vol C Tables 4.2.6.8 and 6.1.1.4'
Si Si 0.0817 0.0704 'International Tables Vol C Tables 4.2.6.8 and 6.1.1.4'

loop_
_geom_angle_atom_site_label_1
_geom_angle_atom_site_label_2
_geom_angle_atom_site_label_3
_geom_angle
_geom_angle_site_symmetry_1
_geom_angle_site_symmetry_3
P1 As1 As1 90.51(4) . 3_665
P1 As1 Mo1 58.59(4) . .
As1 As1 Mo1 98.70(3) 3_665 .
C6 Mo1 C7 80.4(2) . .
C6 Mo1 C4 95.5(2) . .
C7 Mo1 C4 139.6(2) . .
C6 Mo1 C5 85.0(2) . .
C7 Mo1 C5 104.6(2) . .
C4 Mo1 C5 35.2(2) . .
C6 Mo1 C1 111.3(3) . .
C7 Mo1 C1 85.8(2) . .
C4 Mo1 C1 58.0(2) . .
C5 Mo1 C1 35.4(2) . .
C6 Mo1 C3 130.0(2) . .
C7 Mo1 C3 137.2(2) . .
C4 Mo1 C3 35.0(2) . .
C5 Mo1 C3 58.3(2) . .
C1 Mo1 C3 57.2(2) . .
C6 Mo1 C2 143.0(2) . .
C7 Mo1 C2 102.9(2) . .
C4 Mo1 C2 57.9(2) . .
C5 Mo1 C2 58.2(2) . .
C1 Mo1 C2 34.3(2) . .
C3 Mo1 C2 34.3(2) . .
C6 Mo1 C8 112.01(19) . .
C7 Mo1 C8 69.2(2) . .
C4 Mo1 C8 144.90(18) . .
C5 Mo1 C8 159.7(2) . .
C1 Mo1 C8 124.5(2) . .
C3 Mo1 C8 112.36(18) . .
C2 Mo1 C8 103.32(19) . .
C6 Mo1 P1 114.29(17) . .
C7 Mo1 P1 111.18(16) . .
C4 Mo1 P1 107.10(15) . .
C5 Mo1 P1 141.39(15) . .
C1 Mo1 P1 133.25(19) . .
C3 Mo1 P1 85.14(14) . .
C2 Mo1 P1 99.07(18) . .
C8 Mo1 P1 42.36(12) . .
C6 Mo1 As1 65.24(17) . .
C7 Mo1 As1 114.19(15) . .
C4 Mo1 As1 99.78(15) . .
C5 Mo1 As1 124.58(18) . .
C1 Mo1 As1 157.68(18) . .
C3 Mo1 As1 106.78(16) . .
C2 Mo1 As1 138.29(19) . .
C8 Mo1 As1 74.37(12) . .
P1 Mo1 As1 50.72(3) . .
C8 P1 As1 101.80(17) . .
C8 P1 Mo1 67.41(17) . .
As1 P1 Mo1 70.69(4) . .
C10 Si1 C9 108.4(3) . .
C10 Si1 C11 108.7(3) . .
C9 Si1 C11 103.3(3) . .
C10 Si1 C8 112.0(2) . .
C9 Si1 C8 112.4(3) . .
C11 Si1 C8 111.7(2) . .
C13 Si2 C14 109.1(3) . .
C13 Si2 C12 103.9(3) . .
C14 Si2 C12 107.9(3) . .
C13 Si2 C8 111.9(2) . .
C14 Si2 C8 106.7(2) . .
C12 Si2 C8 117.2(2) . .
C2 C1 C5 109.3(6) . .
C2 C1 Mo1 74.3(3) . .
C5 C1 Mo1 72.1(3) . .
C2 C1 H1A 125.2 . .
C5 C1 H1A 125.2 . .
Mo1 C1 H1A 125.2 . .
C1 C2 C3 107.7(6) . .
C1 C2 Mo1 71.4(3) . .
C3 C2 Mo1 72.2(3) . .
C1 C2 H2A 126.1 . .
C3 C2 H2A 126.1 . .
Mo1 C2 H2A 126.1 . .
C2 C3 C4 108.2(5) . .
C2 C3 Mo1 73.5(3) . .
C4 C3 Mo1 70.9(3) . .
C2 C3 H3A 125.8 . .
C4 C3 H3A 125.8 . .
Mo1 C3 H3A 125.8 . .
C5 C4 C3 108.6(6) . .
C5 C4 Mo1 73.0(3) . .
C3 C4 Mo1 74.1(3) . .
C5 C4 H4A 125.5 . .
C3 C4 H4A 125.5 . .
Mo1 C4 H4A 125.5 . .
C4 C5 C1 106.2(5) . .
C4 C5 Mo1 71.8(3) . .
C1 C5 Mo1 72.6(3) . .
C4 C5 H5A 126.7 . .
C1 C5 H5A 126.7 . .
Mo1 C5 H5A 126.7 . .
O1 C6 Mo1 171.6(5) . .
O2 C7 Mo1 175.8(5) . .
P1 C8 Si2 121.3(3) . .
P1 C8 Si1 108.3(2) . .
Si2 C8 Si1 115.1(3) . .
P1 C8 Mo1 70.23(18) . .
Si2 C8 Mo1 120.0(2) . .
Si1 C8 Mo1 114.1(2) . .
Si1 C9 H9A 109.5 . .
Si1 C9 H9B 109.5 . .
H9A C9 H9B 109.5 . .
Si1 C9 H9C 109.5 . .
H9A C9 H9C 109.5 . .
H9B C9 H9C 109.5 . .
Si1 C10 H10A 109.5 . .
Si1 C10 H10B 109.5 . .
H10A C10 H10B 109.5 . .
Si1 C10 H10C 109.5 . .
H10A C10 H10C 109.5 . .
H10B C10 H10C 109.5 . .
Si1 C11 H11A 109.5 . .
Si1 C11 H11B 109.5 . .
H11A C11 H11B 109.5 . .
Si1 C11 H11C 109.5 . .
H11A C11 H11C 109.5 . .
H11B C11 H11C 109.5 . .
Si2 C12 H12A 109.5 . .
Si2 C12 H12B 109.5 . .
H12A C12 H12B 109.5 . .
Si2 C12 H12C 109.5 . .
H12A C12 H12C 109.5 . .
H12B C12 H12C 109.5 . .
Si2 C13 H13A 109.5 . .
Si2 C13 H13B 109.5 . .
H13A C13 H13B 109.5 . .
Si2 C13 H13C 109.5 . .
H13A C13 H13C 109.5 . .
H13B C13 H13C 109.5 . .
Si2 C14 H14B 109.5 . .
Si2 C14 H14C 109.5 . .
H14B C14 H14C 109.5 . .
Si2 C14 H14A 109.5 . .
H14B C14 H14A 109.5 . .
H14C C14 H14A 109.5 . .

loop_
_geom_bond_atom_site_label_1
_geom_bond_atom_site_label_2
_geom_bond_distance
_geom_bond_site_symmetry_2
As1 P1 2.2597(14) .
As1 As1 2.4683(11) 3_665
As1 Mo1 2.7550(7) .
Mo1 C6 1.943(5) .
Mo1 C7 1.969(6) .
Mo1 C4 2.318(5) .
Mo1 C5 2.333(5) .
Mo1 C1 2.340(6) .
Mo1 C3 2.360(5) .
Mo1 C2 2.377(5) .
Mo1 C8 2.444(5) .
Mo1 P1 2.4914(14) .
P1 C8 1.784(5) .
Si1 C10 1.870(6) .
Si1 C9 1.876(6) .
Si1 C11 1.881(6) .
Si1 C8 1.908(5) .
Si2 C13 1.865(6) .
Si2 C14 1.871(5) .
Si2 C12 1.878(5) .
Si2 C8 1.902(5) .
O1 C6 1.176(6) .
O2 C7 1.154(7) .
C1 C2 1.390(10) .
C1 C5 1.419(10) .
C1 H1A 1.0000 .
C2 C3 1.396(10) .
C2 H2A 1.0000 .
C3 C4 1.408(8) .
C3 H3A 1.0000 .
C4 C5 1.406(9) .
C4 H4A 1.0000 .
C5 H5A 1.0000 .
C9 H9A 0.9800 .
C9 H9B 0.9800 .
C9 H9C 0.9800 .
C10 H10A 0.9800 .
C10 H10B 0.9800 .
C10 H10C 0.9800 .
C11 H11A 0.9800 .
C11 H11B 0.9800 .
C11 H11C 0.9800 .
C12 H12A 0.9800 .
C12 H12B 0.9800 .
C12 H12C 0.9800 .
C13 H13A 0.9800 .
C13 H13B 0.9800 .
C13 H13C 0.9800 .
C14 H14B 0.9800 .
C14 H14C 0.9800 .
C14 H14A 0.9800 .
